data_4083248
loop_
_publ_author_name
'Sasamori, Takahiro'
'Miyamoto, Hisashi'
'Sakai, Heisuke'
'Furukawa, Yukio'
'Tokitoh, Norihiro'

_publ_section_title
;
 1,2-Bis(ferrocenyl)digermene: A d&#x2212;\p Electron System Containing a
 Ge&#x2550;Ge Unit
;
_journal_issue 10
_journal_name_full Organometallics
_journal_page_first 3904
_journal_paper_doi 10.1021/om300064q
_journal_volume 31
_journal_year 2012
_chemical_formula_moiety 'C31 H42 Fe Ge'
_chemical_formula_sum 'C31 H42 Fe Ge'
_chemical_formula_weight 543.09
_chemical_name_systematic
; 
 ? 
;
_space_group_IT_number 2
_symmetry_cell_setting triclinic
_symmetry_Int_Tables_number 2
_symmetry_space_group_name_Hall '-P 1'
_symmetry_space_group_name_H-M 'P -1'
_atom_sites_solution_hydrogens geom
_atom_sites_solution_primary direct
_atom_sites_solution_secondary difmap
_audit_creation_method SHELXL-97
_cell_angle_alpha 74.4417(9)
_cell_angle_beta 75.488(2)
_cell_angle_gamma 80.8159(13)
_cell_formula_units_Z 2
_cell_length_a 9.1574(3)
_cell_length_b 9.8986(2)
_cell_length_c 16.1100(4)
_cell_measurement_temperature 103(2)
_cell_measurement_theta_max 25.0
_cell_measurement_theta_min 2.15
_cell_volume 1355.21(6)
_computing_cell_refinement HKL2000
_computing_data_collection CrystalClear
_computing_data_reduction HKL2000
_computing_molecular_graphics 'Yadokari-XG 2009 (Wakita Nemoto et al., 2009)'
_computing_publication_material 'Yadokari-XG 2009 (Wakita,Nemoto et al., 2009)'
_computing_structure_refinement 'SHELXL-97 (Sheldrick, 1997)'
_computing_structure_solution SIR2004
_diffrn_ambient_temperature 103(2)
_diffrn_detector_area_resol_mean 7.31
_diffrn_measured_fraction_theta_full 0.994
_diffrn_measured_fraction_theta_max 0.994
_diffrn_measurement_device_type 'Rigaku Mercury'
_diffrn_measurement_method \w
_diffrn_radiation_monochromator graphite
_diffrn_radiation_source 'fine-focus sealed tube'
_diffrn_radiation_type MoK\a
_diffrn_radiation_wavelength 0.71069
_diffrn_reflns_av_R_equivalents 0.0233
_diffrn_reflns_av_sigmaI/netI 0.0363
_diffrn_reflns_limit_h_max 10
_diffrn_reflns_limit_h_min -8
_diffrn_reflns_limit_k_max 11
_diffrn_reflns_limit_k_min -11
_diffrn_reflns_limit_l_max 19
_diffrn_reflns_limit_l_min -19
_diffrn_reflns_number 10612
_diffrn_reflns_theta_full 25.00
_diffrn_reflns_theta_max 25.00
_diffrn_reflns_theta_min 2.15
_exptl_absorpt_coefficient_mu 1.661
_exptl_absorpt_correction_T_max 0.9216
_exptl_absorpt_correction_T_min 0.7324
_exptl_absorpt_correction_type multi-scan
_exptl_absorpt_process_details 'Jacobson, R. (1998) Private communication'
_exptl_crystal_colour orange
_exptl_crystal_density_diffrn 1.331
_exptl_crystal_density_method 'not measured'
_exptl_crystal_description prism
_exptl_crystal_F_000 572
_exptl_crystal_size_max 0.20
_exptl_crystal_size_mid 0.10
_exptl_crystal_size_min 0.05
_refine_diff_density_max 0.363
_refine_diff_density_min -0.315
_refine_diff_density_rms 0.055
_refine_ls_extinction_method none
_refine_ls_goodness_of_fit_ref 1.025
_refine_ls_hydrogen_treatment constr
_refine_ls_matrix_type full
_refine_ls_number_parameters 306
_refine_ls_number_reflns 4745
_refine_ls_number_restraints 0
_refine_ls_restrained_S_all 1.025
_refine_ls_R_factor_all 0.0317
_refine_ls_R_factor_gt 0.0252
_refine_ls_shift/su_max 0.002
_refine_ls_shift/su_mean 0.000
_refine_ls_structure_factor_coef Fsqd
_refine_ls_weighting_details 'calc w=1/[\s^2^(Fo^2^)+(0.0198P)^2^+0.6739P] where P=(Fo^2^+2Fc^2^)/3'
_refine_ls_weighting_scheme calc
_refine_ls_wR_factor_gt 0.0569
_refine_ls_wR_factor_ref 0.0597
_reflns_number_gt 4136
_reflns_number_total 4745
_reflns_threshold_expression >2sigma(I)
_cod_data_source_file compound12.cif
_cod_data_source_block miya
_cod_database_code 4083248

loop_
_symmetry_equiv_pos_as_xyz
'x, y, z'
'-x, -y, -z'

loop_
_atom_site_label
_atom_site_type_symbol
_atom_site_fract_x
_atom_site_fract_y
_atom_site_fract_z
_atom_site_U_iso_or_equiv
_atom_site_adp_type
_atom_site_occupancy
_atom_site_symmetry_multiplicity
_atom_site_calc_flag
_atom_site_refinement_flags
Ge1 Ge 0.87650(2) 0.47256(2) 0.764785(13) 0.01385(7) Uani 1 1 d .
C1 C 0.7146(2) 0.6117(2) 0.80558(13) 0.0187(4) Uani 1 1 d .
H1 H 0.6355 0.6327 0.7705 0.022 Uiso 1 1 calc R
H1A H 0.6670 0.5775 0.8687 0.022 Uiso 1 1 calc R
C2 C 0.7964(2) 0.7406(2) 0.79113(12) 0.0175(4) Uani 1 1 d .
C3 C 0.9368(2) 0.7459(2) 0.74111(12) 0.0171(4) Uani 1 1 d .
C4 C 1.0092(2) 0.6231(2) 0.70069(13) 0.0179(4) Uani 1 1 d .
H4 H 1.1139 0.5946 0.7097 0.022 Uiso 1 1 calc R
H4A H 1.0117 0.6471 0.6366 0.022 Uiso 1 1 calc R
C5 C 0.7052(2) 0.8586(2) 0.83033(14) 0.0241(5) Uani 1 1 d .
H5 H 0.7675 0.9369 0.8168 0.036 Uiso 1 1 calc R
H5A H 0.6738 0.8244 0.8945 0.036 Uiso 1 1 calc R
H5B H 0.6153 0.8912 0.8051 0.036 Uiso 1 1 calc R
C6 C 1.0273(2) 0.8707(2) 0.71826(14) 0.0218(5) Uani 1 1 d .
H6 H 1.0149 0.9309 0.6608 0.033 Uiso 1 1 calc R
H6A H 1.1347 0.8375 0.7156 0.033 Uiso 1 1 calc R
H6B H 0.9909 0.9248 0.7636 0.033 Uiso 1 1 calc R
C7 C 0.9660(2) 0.3552(2) 0.86063(12) 0.0154(4) Uani 1 1 d .
C8 C 0.9948(2) 0.2049(2) 0.88498(12) 0.0164(4) Uani 1 1 d .
H8 H 0.9687 0.1410 0.8576 0.020 Uiso 1 1 calc R
C9 C 1.0689(2) 0.1669(2) 0.95714(13) 0.0184(4) Uani 1 1 d .
H9 H 1.1009 0.0739 0.9860 0.022 Uiso 1 1 calc R
C10 C 1.0865(2) 0.2926(2) 0.97811(13) 0.0179(4) Uani 1 1 d .
H10 H 1.1322 0.2986 1.0237 0.021 Uiso 1 1 calc R
C11 C 1.0240(2) 0.4081(2) 0.91939(12) 0.0164(4) Uani 1 1 d .
H11 H 1.0210 0.5047 0.9190 0.020 Uiso 1 1 calc R
Fe1 Fe 0.86198(3) 0.27510(3) 0.990784(17) 0.01518(8) Uani 1 1 d .
C12 C 0.6318(2) 0.3153(2) 1.00399(13) 0.0225(5) Uani 1 1 d .
H12 H 0.5798 0.3556 0.9576 0.027 Uiso 1 1 calc R
C13 C 0.6712(2) 0.1694(2) 1.03643(13) 0.0223(5) Uani 1 1 d .
H13 H 0.6506 0.0950 1.0154 0.027 Uiso 1 1 calc R
C14 C 0.7473(2) 0.1539(2) 1.10605(13) 0.0223(5) Uani 1 1 d .
H14 H 0.7865 0.0676 1.1396 0.027 Uiso 1 1 calc R
C15 C 0.7537(2) 0.2911(2) 1.11627(13) 0.0221(5) Uani 1 1 d .
H15 H 0.7975 0.3124 1.1582 0.026 Uiso 1 1 calc R
C16 C 0.6834(2) 0.3906(2) 1.05290(13) 0.0215(5) Uani 1 1 d .
H16 H 0.6727 0.4901 1.0447 0.026 Uiso 1 1 calc R
C17 C 0.8385(2) 0.3508(2) 0.69545(12) 0.0153(4) Uani 1 1 d .
C18 C 0.6919(2) 0.3137(2) 0.70351(12) 0.0165(4) Uani 1 1 d .
C19 C 0.6698(2) 0.2345(2) 0.64885(13) 0.0185(4) Uani 1 1 d .
H19 H 0.5705 0.2112 0.6545 0.022 Uiso 1 1 calc R
C20 C 0.7876(2) 0.1885(2) 0.58638(12) 0.0168(4) Uani 1 1 d .
C21 C 0.9319(2) 0.2205(2) 0.58132(12) 0.0158(4) Uani 1 1 d .
H21 H 1.0144 0.1879 0.5401 0.019 Uiso 1 1 calc R
C22 C 0.9603(2) 0.2993(2) 0.63489(12) 0.0148(4) Uani 1 1 d .
C23 C 0.5538(2) 0.3543(2) 0.77104(13) 0.0203(5) Uani 1 1 d .
H23 H 0.5895 0.4034 0.8079 0.024 Uiso 1 1 calc R
C24 C 0.7575(2) 0.1043(2) 0.52711(13) 0.0202(5) Uani 1 1 d .
H24 H 0.8565 0.0812 0.4878 0.024 Uiso 1 1 calc R
C25 C 1.1247(2) 0.3211(2) 0.62747(12) 0.0163(4) Uani 1 1 d .
H25 H 1.1250 0.3781 0.6701 0.020 Uiso 1 1 calc R
C26 C 0.4367(3) 0.4570(3) 0.72682(16) 0.0326(6) Uani 1 1 d .
H26 H 0.4832 0.5424 0.6908 0.049 Uiso 1 1 calc R
H26A H 0.3508 0.4819 0.7722 0.049 Uiso 1 1 calc R
H26B H 0.4009 0.4125 0.6891 0.049 Uiso 1 1 calc R
C27 C 0.4814(3) 0.2234(3) 0.83338(15) 0.0307(6) Uani 1 1 d .
H27 H 0.4400 0.1757 0.7997 0.046 Uiso 1 1 calc R
H27A H 0.3997 0.2524 0.8795 0.046 Uiso 1 1 calc R
H27B H 0.5584 0.1589 0.8607 0.046 Uiso 1 1 calc R
C28 C 0.6514(2) 0.1914(2) 0.46808(14) 0.0248(5) Uani 1 1 d .
H28 H 0.5526 0.2144 0.5050 0.037 Uiso 1 1 calc R
H28A H 0.6385 0.1368 0.4283 0.037 Uiso 1 1 calc R
H28B H 0.6953 0.2786 0.4332 0.037 Uiso 1 1 calc R
C29 C 0.6942(3) -0.0346(2) 0.58056(14) 0.0266(5) Uani 1 1 d .
H29 H 0.7658 -0.0906 0.6158 0.040 Uiso 1 1 calc R
H29A H 0.6793 -0.0873 0.5403 0.040 Uiso 1 1 calc R
H29B H 0.5969 -0.0151 0.6199 0.040 Uiso 1 1 calc R
C30 C 1.1986(2) 0.4031(2) 0.53489(13) 0.0223(5) Uani 1 1 d .
H30 H 1.1997 0.3498 0.4915 0.034 Uiso 1 1 calc R
H30A H 1.3027 0.4168 0.5338 0.034 Uiso 1 1 calc R
H30B H 1.1404 0.4951 0.5203 0.034 Uiso 1 1 calc R
C31 C 1.2183(2) 0.1800(2) 0.65381(13) 0.0194(4) Uani 1 1 d .
H31 H 1.1733 0.1317 0.7143 0.029 Uiso 1 1 calc R
H31A H 1.3224 0.1970 0.6505 0.029 Uiso 1 1 calc R
H31B H 1.2191 0.1212 0.6135 0.029 Uiso 1 1 calc R

loop_
_atom_site_aniso_label
_atom_site_aniso_U_11
_atom_site_aniso_U_22
_atom_site_aniso_U_33
_atom_site_aniso_U_23
_atom_site_aniso_U_13
_atom_site_aniso_U_12
Ge1 0.01418(12) 0.01378(12) 0.01409(11) -0.00369(8) -0.00356(8) -0.00146(8)
C1 0.0164(11) 0.0173(11) 0.0214(10) -0.0044(8) -0.0030(8) -0.0014(8)
C2 0.0226(12) 0.0135(10) 0.0162(10) -0.0030(8) -0.0064(8) 0.0013(8)
C3 0.0230(12) 0.0132(10) 0.0157(10) -0.0008(8) -0.0080(8) -0.0021(8)
C4 0.0199(11) 0.0170(11) 0.0157(10) -0.0018(8) -0.0034(8) -0.0027(9)
C5 0.0243(12) 0.0194(12) 0.0271(11) -0.0070(9) -0.0022(9) -0.0008(9)
C6 0.0257(12) 0.0175(11) 0.0218(11) -0.0043(9) -0.0043(9) -0.0034(9)
C7 0.0137(10) 0.0171(10) 0.0152(10) -0.0052(8) -0.0009(8) -0.0020(8)
C8 0.0165(11) 0.0158(10) 0.0167(10) -0.0068(8) -0.0004(8) -0.0010(8)
C9 0.0156(11) 0.0175(11) 0.0190(10) -0.0025(8) -0.0016(8) 0.0008(8)
C10 0.0154(11) 0.0227(11) 0.0164(10) -0.0049(8) -0.0050(8) -0.0016(9)
C11 0.0167(11) 0.0160(10) 0.0169(10) -0.0044(8) -0.0027(8) -0.0035(8)
Fe1 0.01547(16) 0.01523(16) 0.01390(15) -0.00316(11) -0.00256(11) -0.00037(12)
C12 0.0158(11) 0.0273(12) 0.0197(10) -0.0020(9) -0.0005(8) -0.0004(9)
C13 0.0210(12) 0.0233(12) 0.0206(11) -0.0048(9) 0.0016(9) -0.0074(9)
C14 0.0226(12) 0.0217(12) 0.0164(10) 0.0009(9) 0.0009(9) -0.0017(9)
C15 0.0221(12) 0.0277(12) 0.0139(10) -0.0057(9) 0.0001(8) -0.0005(9)
C16 0.0199(11) 0.0179(11) 0.0216(11) -0.0038(9) 0.0007(9) 0.0031(9)
C17 0.0181(11) 0.0140(10) 0.0143(9) -0.0020(8) -0.0059(8) -0.0015(8)
C18 0.0173(11) 0.0157(10) 0.0167(10) -0.0041(8) -0.0048(8) -0.0002(8)
C19 0.0133(11) 0.0218(11) 0.0222(10) -0.0066(9) -0.0056(8) -0.0022(9)
C20 0.0204(11) 0.0177(11) 0.0139(9) -0.0039(8) -0.0061(8) -0.0020(8)
C21 0.0156(11) 0.0173(10) 0.0130(9) -0.0030(8) -0.0021(8) 0.0000(8)
C22 0.0160(11) 0.0126(10) 0.0146(9) 0.0003(8) -0.0052(8) -0.0010(8)
C23 0.0175(11) 0.0250(12) 0.0226(11) -0.0128(9) -0.0036(8) -0.0028(9)
C24 0.0177(11) 0.0260(12) 0.0204(10) -0.0114(9) -0.0041(8) -0.0026(9)
C25 0.0152(11) 0.0166(10) 0.0185(10) -0.0062(8) -0.0044(8) -0.0017(8)
C26 0.0240(13) 0.0422(15) 0.0405(14) -0.0244(12) -0.0150(11) 0.0085(11)
C27 0.0267(13) 0.0382(14) 0.0299(12) -0.0188(11) 0.0067(10) -0.0135(11)
C28 0.0247(12) 0.0332(13) 0.0201(11) -0.0099(9) -0.0066(9) -0.0042(10)
C29 0.0327(13) 0.0266(12) 0.0272(12) -0.0132(10) -0.0094(10) -0.0057(10)
C30 0.0179(11) 0.0225(12) 0.0240(11) -0.0019(9) -0.0024(9) -0.0041(9)
C31 0.0144(11) 0.0225(11) 0.0220(11) -0.0053(9) -0.0055(8) -0.0017(9)

loop_
_atom_type_symbol
_atom_type_description
_atom_type_scat_dispersion_real
_atom_type_scat_dispersion_imag
_atom_type_scat_source
C C 0.0033 0.0016 'International Tables Vol C Tables 4.2.6.8 and 6.1.1.4'
H H 0.0000 0.0000 'International Tables Vol C Tables 4.2.6.8 and 6.1.1.4'
Fe Fe 0.3463 0.8444 'International Tables Vol C Tables 4.2.6.8 and 6.1.1.4'
Ge Ge 0.1547 1.8001 'International Tables Vol C Tables 4.2.6.8 and 6.1.1.4'

loop_
_geom_angle_atom_site_label_1
_geom_angle_atom_site_label_2
_geom_angle_atom_site_label_3
_geom_angle
C7 Ge1 C17 108.57(8)
C7 Ge1 C1 111.78(8)
C17 Ge1 C1 120.02(8)
C7 Ge1 C4 107.68(8)
C17 Ge1 C4 116.72(8)
C1 Ge1 C4 90.73(8)
C2 C1 Ge1 103.64(13)
C3 C2 C5 125.12(19)
C3 C2 C1 118.93(18)
C5 C2 C1 115.80(18)
C2 C3 C6 124.03(19)
C2 C3 C4 119.00(18)
C6 C3 C4 116.91(17)
C3 C4 Ge1 103.63(13)
C8 C7 C11 106.40(17)
C8 C7 Ge1 129.01(15)
C11 C7 Ge1 124.53(15)
C8 C7 Fe1 68.86(11)
C11 C7 Fe1 69.02(10)
Ge1 C7 Fe1 129.05(10)
C9 C8 C7 108.76(17)
C9 C8 Fe1 69.48(11)
C7 C8 Fe1 70.43(11)
C10 C9 C8 107.83(18)
C10 C9 Fe1 69.77(12)
C8 C9 Fe1 69.73(11)
C9 C10 C11 108.22(17)
C9 C10 Fe1 69.72(11)
C11 C10 Fe1 70.04(11)
C10 C11 C7 108.79(17)
C10 C11 Fe1 69.46(11)
C7 C11 Fe1 70.22(11)
C16 Fe1 C9 162.97(8)
C16 Fe1 C10 125.96(8)
C9 Fe1 C10 40.51(8)
C16 Fe1 C8 154.89(8)
C9 Fe1 C8 40.79(8)
C10 Fe1 C8 68.26(8)
C16 Fe1 C12 40.56(9)
C9 Fe1 C12 154.67(9)
C10 Fe1 C12 164.06(9)
C8 Fe1 C12 120.78(8)
C16 Fe1 C15 40.54(8)
C9 Fe1 C15 125.49(8)
C10 Fe1 C15 106.92(8)
C8 Fe1 C15 163.54(8)
C12 Fe1 C15 68.07(8)
C16 Fe1 C13 68.23(9)
C9 Fe1 C13 119.70(8)
C10 Fe1 C13 153.43(8)
C8 Fe1 C13 108.70(8)
C12 Fe1 C13 40.47(8)
C15 Fe1 C13 68.11(9)
C16 Fe1 C11 108.06(8)
C9 Fe1 C11 68.16(8)
C10 Fe1 C11 40.50(8)
C8 Fe1 C11 68.09(8)
C12 Fe1 C11 127.44(8)
C15 Fe1 C11 119.21(8)
C13 Fe1 C11 165.02(8)
C16 Fe1 C14 68.35(8)
C9 Fe1 C14 107.04(8)
C10 Fe1 C14 118.54(8)
C8 Fe1 C14 126.60(8)
C12 Fe1 C14 68.22(8)
C15 Fe1 C14 40.55(8)
C13 Fe1 C14 40.61(8)
C11 Fe1 C14 153.06(8)
C16 Fe1 C7 119.99(8)
C9 Fe1 C7 68.78(8)
C10 Fe1 C7 68.66(8)
C8 Fe1 C7 40.71(8)
C12 Fe1 C7 108.77(8)
C15 Fe1 C7 153.94(8)
C13 Fe1 C7 127.35(8)
C11 Fe1 C7 40.76(8)
C14 Fe1 C7 164.50(8)
C13 C12 C16 108.15(19)
C13 C12 Fe1 69.88(12)
C16 C12 Fe1 69.52(12)
C12 C13 C14 108.05(19)
C12 C13 Fe1 69.66(12)
C14 C13 Fe1 69.76(12)
C15 C14 C13 107.63(19)
C15 C14 Fe1 69.65(11)
C13 C14 Fe1 69.63(11)
C16 C15 C14 108.19(19)
C16 C15 Fe1 69.43(11)
C14 C15 Fe1 69.80(11)
C12 C16 C15 107.97(19)
C12 C16 Fe1 69.92(12)
C15 C16 Fe1 70.03(12)
C22 C17 C18 118.42(17)
C22 C17 Ge1 119.56(14)
C18 C17 Ge1 122.02(14)
C19 C18 C17 119.61(18)
C19 C18 C23 117.21(17)
C17 C18 C23 123.17(17)
C20 C19 C18 122.44(19)
C21 C20 C19 117.54(18)
C21 C20 C24 121.90(18)
C19 C20 C24 120.55(18)
C20 C21 C22 122.28(18)
C21 C22 C17 119.58(18)
C21 C22 C25 117.82(17)
C17 C22 C25 122.56(17)
C18 C23 C26 111.87(17)
C18 C23 C27 111.54(17)
C26 C23 C27 110.84(19)
C20 C24 C29 111.71(16)
C20 C24 C28 111.11(17)
C29 C24 C28 110.71(18)
C22 C25 C31 110.97(16)
C22 C25 C30 112.47(16)
C31 C25 C30 110.47(16)

loop_
_geom_bond_atom_site_label_1
_geom_bond_atom_site_label_2
_geom_bond_distance
Ge1 C7 1.942(2)
Ge1 C17 1.9679(19)
Ge1 C1 1.968(2)
Ge1 C4 1.9716(19)
C1 C2 1.517(3)
C2 C3 1.335(3)
C2 C5 1.510(3)
C3 C6 1.510(3)
C3 C4 1.514(3)
C7 C8 1.432(3)
C7 C11 1.435(3)
C7 Fe1 2.0689(19)
C8 C9 1.426(3)
C8 Fe1 2.0479(19)
C9 C10 1.416(3)
C9 Fe1 2.045(2)
C10 C11 1.418(3)
C10 Fe1 2.045(2)
C11 Fe1 2.0528(19)
Fe1 C16 2.044(2)
Fe1 C12 2.050(2)
Fe1 C15 2.052(2)
Fe1 C13 2.053(2)
Fe1 C14 2.054(2)
C12 C13 1.419(3)
C12 C16 1.419(3)
C13 C14 1.425(3)
C14 C15 1.423(3)
C15 C16 1.419(3)
C17 C22 1.413(3)
C17 C18 1.414(3)
C18 C19 1.393(3)
C18 C23 1.525(3)
C19 C20 1.389(3)
C20 C21 1.386(3)
C20 C24 1.521(3)
C21 C22 1.399(3)
C22 C25 1.525(3)
C23 C26 1.529(3)
C23 C27 1.539(3)
C24 C29 1.529(3)
C24 C28 1.532(3)
C25 C31 1.532(3)
C25 C30 1.537(3)

loop_
_geom_torsion_atom_site_label_1
_geom_torsion_atom_site_label_2
_geom_torsion_atom_site_label_3
_geom_torsion_atom_site_label_4
_geom_torsion
C7 Ge1 C1 C2 92.12(14)
C17 Ge1 C1 C2 -139.06(12)
C4 Ge1 C1 C2 -17.27(13)
Ge1 C1 C2 C3 13.8(2)
Ge1 C1 C2 C5 -170.44(14)
C5 C2 C3 C6 1.7(3)
C1 C2 C3 C6 177.02(18)
C5 C2 C3 C4 -175.35(18)
C1 C2 C3 C4 -0.1(3)
C2 C3 C4 Ge1 -13.7(2)
C6 C3 C4 Ge1 168.98(14)
C7 Ge1 C4 C3 -95.91(13)
C17 Ge1 C4 C3 141.77(12)
C1 Ge1 C4 C3 17.26(14)
C17 Ge1 C7 C8 -3.6(2)
C1 Ge1 C7 C8 130.99(17)
C4 Ge1 C7 C8 -130.86(18)
C17 Ge1 C7 C11 173.04(16)
C1 Ge1 C7 C11 -52.34(18)
C4 Ge1 C7 C11 45.81(18)
C17 Ge1 C7 Fe1 -97.05(13)
C1 Ge1 C7 Fe1 37.58(15)
C4 Ge1 C7 Fe1 135.73(12)
C11 C7 C8 C9 0.0(2)
Ge1 C7 C8 C9 177.12(14)
Fe1 C7 C8 C9 -59.09(14)
C11 C7 C8 Fe1 59.07(13)
Ge1 C7 C8 Fe1 -123.79(16)
C7 C8 C9 C10 0.1(2)
Fe1 C8 C9 C10 -59.61(14)
C7 C8 C9 Fe1 59.68(14)
C8 C9 C10 C11 -0.1(2)
Fe1 C9 C10 C11 -59.68(14)
C8 C9 C10 Fe1 59.58(14)
C9 C10 C11 C7 0.1(2)
Fe1 C10 C11 C7 -59.40(13)
C9 C10 C11 Fe1 59.48(14)
C8 C7 C11 C10 0.0(2)
Ge1 C7 C11 C10 -177.35(14)
Fe1 C7 C11 C10 58.93(14)
C8 C7 C11 Fe1 -58.97(13)
Ge1 C7 C11 Fe1 123.72(14)
C10 C9 Fe1 C16 -42.7(3)
C8 C9 Fe1 C16 -161.6(3)
C8 C9 Fe1 C10 -118.94(16)
C10 C9 Fe1 C8 118.94(16)
C10 C9 Fe1 C12 170.79(17)
C8 C9 Fe1 C12 51.9(2)
C10 C9 Fe1 C15 -73.48(14)
C8 C9 Fe1 C15 167.58(12)
C10 C9 Fe1 C13 -156.57(11)
C8 C9 Fe1 C13 84.49(13)
C10 C9 Fe1 C11 37.61(11)
C8 C9 Fe1 C11 -81.33(12)
C10 C9 Fe1 C14 -114.24(12)
C8 C9 Fe1 C14 126.83(12)
C10 C9 Fe1 C7 81.57(12)
C8 C9 Fe1 C7 -37.37(11)
C9 C10 Fe1 C16 165.79(11)
C11 C10 Fe1 C16 -74.94(14)
C11 C10 Fe1 C9 119.27(16)
C9 C10 Fe1 C8 -37.99(11)
C11 C10 Fe1 C8 81.28(12)
C9 C10 Fe1 C12 -165.6(3)
C11 C10 Fe1 C12 -46.3(3)
C9 C10 Fe1 C15 125.32(12)
C11 C10 Fe1 C15 -115.42(12)
C9 C10 Fe1 C13 50.6(2)
C11 C10 Fe1 C13 169.82(16)
C9 C10 Fe1 C11 -119.27(16)
C9 C10 Fe1 C14 82.94(13)
C11 C10 Fe1 C14 -157.80(12)
C9 C10 Fe1 C7 -81.90(12)
C11 C10 Fe1 C7 37.37(11)
C9 C8 Fe1 C16 167.45(18)
C7 C8 Fe1 C16 47.6(2)
C7 C8 Fe1 C9 -119.83(17)
C9 C8 Fe1 C10 37.73(12)
C7 C8 Fe1 C10 -82.11(12)
C9 C8 Fe1 C12 -156.95(12)
C7 C8 Fe1 C12 83.22(13)
C9 C8 Fe1 C15 -38.2(3)
C7 C8 Fe1 C15 -158.0(3)
C9 C8 Fe1 C13 -114.10(12)
C7 C8 Fe1 C13 126.06(12)
C9 C8 Fe1 C11 81.51(12)
C7 C8 Fe1 C11 -38.33(11)
C9 C8 Fe1 C14 -72.43(15)
C7 C8 Fe1 C14 167.74(12)
C9 C8 Fe1 C7 119.83(17)
C10 C11 Fe1 C16 124.70(12)
C7 C11 Fe1 C16 -115.28(12)
C10 C11 Fe1 C9 -37.62(12)
C7 C11 Fe1 C9 82.39(12)
C7 C11 Fe1 C10 120.01(17)
C10 C11 Fe1 C8 -81.73(12)
C7 C11 Fe1 C8 38.28(12)
C10 C11 Fe1 C12 165.51(12)
C7 C11 Fe1 C12 -74.47(14)
C10 C11 Fe1 C15 81.88(13)
C7 C11 Fe1 C15 -158.11(12)
C10 C11 Fe1 C13 -162.2(3)
C7 C11 Fe1 C13 -42.2(4)
C10 C11 Fe1 C14 47.1(2)
C7 C11 Fe1 C14 167.14(17)
C10 C11 Fe1 C7 -120.01(17)
C8 C7 Fe1 C16 -158.79(12)
C11 C7 Fe1 C16 83.02(14)
Ge1 C7 Fe1 C16 -35.05(16)
C8 C7 Fe1 C9 37.44(12)
C11 C7 Fe1 C9 -80.75(12)
Ge1 C7 Fe1 C9 161.17(15)
C8 C7 Fe1 C10 81.06(12)
C11 C7 Fe1 C10 -37.14(12)
Ge1 C7 Fe1 C10 -155.21(15)
C11 C7 Fe1 C8 -118.19(17)
Ge1 C7 Fe1 C8 123.73(18)
C8 C7 Fe1 C12 -115.70(12)
C11 C7 Fe1 C12 126.10(12)
Ge1 C7 Fe1 C12 8.03(15)
C8 C7 Fe1 C15 166.01(18)
C11 C7 Fe1 C15 47.8(2)
Ge1 C7 Fe1 C15 -70.3(2)
C8 C7 Fe1 C13 -74.42(15)
C11 C7 Fe1 C13 167.39(12)
Ge1 C7 Fe1 C13 49.32(17)
C8 C7 Fe1 C11 118.19(17)
Ge1 C7 Fe1 C11 -118.07(18)
C8 C7 Fe1 C14 -39.6(4)
C11 C7 Fe1 C14 -157.8(3)
Ge1 C7 Fe1 C14 84.1(3)
C16 Fe1 C12 C13 -119.40(17)
C9 Fe1 C12 C13 46.2(2)
C10 Fe1 C12 C13 -156.0(3)
C8 Fe1 C12 C13 82.93(14)
C15 Fe1 C12 C13 -81.54(13)
C11 Fe1 C12 C13 167.72(12)
C14 Fe1 C12 C13 -37.69(12)
C7 Fe1 C12 C13 126.09(12)
C9 Fe1 C12 C16 165.60(17)
C10 Fe1 C12 C16 -36.6(3)
C8 Fe1 C12 C16 -157.67(12)
C15 Fe1 C12 C16 37.86(12)
C13 Fe1 C12 C16 119.40(17)
C11 Fe1 C12 C16 -72.88(14)
C14 Fe1 C12 C16 81.71(13)
C7 Fe1 C12 C16 -114.51(12)
C16 C12 C13 C14 0.2(2)
Fe1 C12 C13 C14 59.41(14)
C16 C12 C13 Fe1 -59.19(14)
C16 Fe1 C13 C12 37.59(12)
C9 Fe1 C13 C12 -159.18(12)
C10 Fe1 C13 C12 165.55(16)
C8 Fe1 C13 C12 -115.82(13)
C15 Fe1 C13 C12 81.41(13)
C11 Fe1 C13 C12 -40.8(4)
C14 Fe1 C13 C12 119.27(18)
C7 Fe1 C13 C12 -74.27(15)
C16 Fe1 C13 C14 -81.68(13)
C9 Fe1 C13 C14 81.55(14)
C10 Fe1 C13 C14 46.3(2)
C8 Fe1 C13 C14 124.91(13)
C12 Fe1 C13 C14 -119.27(18)
C15 Fe1 C13 C14 -37.86(13)
C11 Fe1 C13 C14 -160.1(3)
C7 Fe1 C13 C14 166.46(12)
C12 C13 C14 C15 0.2(2)
Fe1 C13 C14 C15 59.52(14)
C12 C13 C14 Fe1 -59.35(14)
C16 Fe1 C14 C15 -37.46(13)
C9 Fe1 C14 C15 125.15(13)
C10 Fe1 C14 C15 82.75(14)
C8 Fe1 C14 C15 165.79(12)
C12 Fe1 C14 C15 -81.27(14)
C13 Fe1 C14 C15 -118.84(18)
C11 Fe1 C14 C15 50.0(2)
C7 Fe1 C14 C15 -163.0(3)
C16 Fe1 C14 C13 81.37(14)
C9 Fe1 C14 C13 -116.02(13)
C10 Fe1 C14 C13 -158.41(12)
C8 Fe1 C14 C13 -75.37(15)
C12 Fe1 C14 C13 37.56(13)
C15 Fe1 C14 C13 118.84(18)
C11 Fe1 C14 C13 168.79(17)
C7 Fe1 C14 C13 -44.2(4)
C13 C14 C15 C16 -0.5(2)
Fe1 C14 C15 C16 59.00(14)
C13 C14 C15 Fe1 -59.51(14)
C9 Fe1 C15 C16 166.67(12)
C10 Fe1 C15 C16 126.06(13)
C8 Fe1 C15 C16 -163.6(3)
C12 Fe1 C15 C16 -37.88(13)
C13 Fe1 C15 C16 -81.65(14)
C11 Fe1 C15 C16 83.84(14)
C14 Fe1 C15 C16 -119.57(18)
C7 Fe1 C15 C16 50.2(2)
C16 Fe1 C15 C14 119.57(18)
C9 Fe1 C15 C14 -73.76(15)
C10 Fe1 C15 C14 -114.37(13)
C8 Fe1 C15 C14 -44.0(3)
C12 Fe1 C15 C14 81.69(14)
C13 Fe1 C15 C14 37.92(13)
C11 Fe1 C15 C14 -156.59(12)
C7 Fe1 C15 C14 169.75(17)
C13 C12 C16 C15 -0.5(2)
Fe1 C12 C16 C15 -59.94(14)
C13 C12 C16 Fe1 59.41(14)
C14 C15 C16 C12 0.6(2)
Fe1 C15 C16 C12 59.87(14)
C14 C15 C16 Fe1 -59.23(14)
C9 Fe1 C16 C12 -158.7(3)
C10 Fe1 C16 C12 168.32(12)
C8 Fe1 C16 C12 50.3(2)
C15 Fe1 C16 C12 -118.84(17)
C13 Fe1 C16 C12 -37.51(12)
C11 Fe1 C16 C12 127.05(12)
C14 Fe1 C16 C12 -81.37(13)
C7 Fe1 C16 C12 84.08(13)
C9 Fe1 C16 C15 -39.9(3)
C10 Fe1 C16 C15 -72.84(15)
C8 Fe1 C16 C15 169.13(17)
C12 Fe1 C16 C15 118.84(17)
C13 Fe1 C16 C15 81.34(14)
C11 Fe1 C16 C15 -114.11(13)
C14 Fe1 C16 C15 37.47(13)
C7 Fe1 C16 C15 -157.07(12)
C7 Ge1 C17 C22 -77.72(16)
C1 Ge1 C17 C22 152.03(14)
C4 Ge1 C17 C22 44.13(18)
C7 Ge1 C17 C18 102.94(16)
C1 Ge1 C17 C18 -27.30(19)
C4 Ge1 C17 C18 -135.21(16)
C22 C17 C18 C19 -3.4(3)
Ge1 C17 C18 C19 175.97(15)
C22 C17 C18 C23 175.58(18)
Ge1 C17 C18 C23 -5.1(3)
C17 C18 C19 C20 0.6(3)
C23 C18 C19 C20 -178.38(18)
C18 C19 C20 C21 1.9(3)
C18 C19 C20 C24 -178.96(18)
C19 C20 C21 C22 -1.6(3)
C24 C20 C21 C22 179.25(18)
C20 C21 C22 C17 -1.2(3)
C20 C21 C22 C25 176.55(17)
C18 C17 C22 C21 3.6(3)
Ge1 C17 C22 C21 -175.73(14)
C18 C17 C22 C25 -173.98(17)
Ge1 C17 C22 C25 6.7(2)
C19 C18 C23 C26 -66.8(2)
C17 C18 C23 C26 114.2(2)
C19 C18 C23 C27 58.0(2)
C17 C18 C23 C27 -121.0(2)
C21 C20 C24 C29 117.7(2)
C19 C20 C24 C29 -61.4(3)
C21 C20 C24 C28 -118.1(2)
C19 C20 C24 C28 62.8(2)
C21 C22 C25 C31 -62.1(2)
C17 C22 C25 C31 115.6(2)
C21 C22 C25 C30 62.3(2)
C17 C22 C25 C30 -120.1(2)
